data_1552788
loop_
_publ_author_name
'Chancellor, Christopher J.'
'Bowles, Faye L.'
'Franco, Jimmy U.'
'Pham, David M.'
'Rivera, Melissa'
'Sarina, Evan A.'
'Ghiassi, Kamran B.'
'Balch, Alan L.'
'Olmstead, Marilyn M.'

_publ_section_title
;
 Single-Crystal X-ray Diffraction Studies of Solvated Crystals of
 C<sub>60</sub> Reveal the Intermolecular Interactions between the
 Component Molecules.
;
_journal_issue 50
_journal_name_full 'The journal of physical chemistry. A'
_journal_page_first 9626
_journal_page_last 9636
_journal_paper_doi 10.1021/acs.jpca.8b08740
_journal_volume 122
_journal_year 2018
_chemical_formula_moiety 'C60, C6 H5 Cl'
_chemical_formula_sum 'C66 H5 Cl'
_chemical_formula_weight 833.15
_chemical_name_common '[60]fullerene chlorobenzene solvate'
_space_group_crystal_system triclinic
_space_group_IT_number 2
_space_group_name_Hall '-P 1'
_space_group_name_H-M_alt 'P -1'
_atom_sites_solution_hydrogens geom
_atom_sites_solution_primary direct
_atom_sites_solution_secondary difmap
_audit_creation_method SHELXL-2018/3
_cell_angle_alpha 110.978(2)
_cell_angle_beta 102.503(2)
_cell_angle_gamma 102.420(2)
_cell_formula_units_Z 4
_cell_length_a 10.1582(16)
_cell_length_b 19.167(3)
_cell_length_c 19.192(3)
_cell_measurement_reflns_used 9884
_cell_measurement_temperature 90(2)
_cell_measurement_theta_max 32.722
_cell_measurement_theta_min 2.79
_cell_volume 3226.1(9)
_computing_cell_refinement 'SAINT (Bruker, 2009)'
_computing_data_collection 'Apex2 (Bruker, 2009)'
_computing_data_reduction 'SAINT (bruker, 2009)'
_computing_publication_material 'SHELXL-2018/3 (Sheldrick, 2018)'
_computing_structure_refinement 'SHELXL-2018/3 (Sheldrick, 2018)'
_computing_structure_solution 'SHELXD-97 (Sheldrick, 2008)'
_diffrn_ambient_temperature 90(2)
_diffrn_detector_area_resol_mean 8.3
_diffrn_measured_fraction_theta_full 0.999
_diffrn_measured_fraction_theta_max 0.998
_diffrn_measurement_device_type 'Bruker Apex II'
_diffrn_measurement_method \w
_diffrn_radiation_monochromator graphite
_diffrn_radiation_source 'fine-focus sealed tube'
_diffrn_radiation_type MoK\a
_diffrn_radiation_wavelength 0.71069
_diffrn_reflns_av_R_equivalents 0.0250
_diffrn_reflns_av_unetI/netI 0.0291
_diffrn_reflns_Laue_measured_fraction_full 0.999
_diffrn_reflns_Laue_measured_fraction_max 0.998
_diffrn_reflns_limit_h_max 13
_diffrn_reflns_limit_h_min -13
_diffrn_reflns_limit_k_max 24
_diffrn_reflns_limit_k_min -24
_diffrn_reflns_limit_l_max 24
_diffrn_reflns_limit_l_min -24
_diffrn_reflns_number 40615
_diffrn_reflns_point_group_measured_fraction_full 0.999
_diffrn_reflns_point_group_measured_fraction_max 0.998
_diffrn_reflns_theta_full 25.240
_diffrn_reflns_theta_max 27.482
_diffrn_reflns_theta_min 2.522
_exptl_absorpt_coefficient_mu 0.179
_exptl_absorpt_correction_T_max 0.9996
_exptl_absorpt_correction_T_min 0.9977
_exptl_absorpt_correction_type multi-scan
_exptl_absorpt_process_details 'SADABS (Sheldrick, 2007)'
_exptl_crystal_colour black
_exptl_crystal_density_diffrn 1.715
_exptl_crystal_density_method 'not measured'
_exptl_crystal_description plate
_exptl_crystal_F_000 1672
_exptl_crystal_size_max 0.013
_exptl_crystal_size_mid 0.011
_exptl_crystal_size_min 0.002
_refine_diff_density_max 0.819
_refine_diff_density_min -0.876
_refine_diff_density_rms 0.053
_refine_ls_extinction_method none
_refine_ls_goodness_of_fit_ref 1.019
_refine_ls_hydrogen_treatment constr
_refine_ls_matrix_type full
_refine_ls_number_parameters 1226
_refine_ls_number_reflns 14760
_refine_ls_number_restraints 546
_refine_ls_restrained_S_all 1.024
_refine_ls_R_factor_all 0.0517
_refine_ls_R_factor_gt 0.0474
_refine_ls_shift/su_max 0.000
_refine_ls_shift/su_mean 0.000
_refine_ls_structure_factor_coef Fsqd
_refine_ls_weighting_details 'w=1/[\s^2^(Fo^2^)+(0.0605P)^2^+2.1787P] where P=(Fo^2^+2Fc^2^)/3'
_refine_ls_weighting_scheme calc
_refine_ls_wR_factor_gt 0.1194
_refine_ls_wR_factor_ref 0.1231
_reflns_Friedel_coverage 0.000
_reflns_number_gt 13674
_reflns_number_total 14760
_reflns_threshold_expression 'I > 2\s(I)'
_cod_data_source_file jp8b08740_si_004.cif
_cod_data_source_block fb15
_cod_database_code 1552788
_shelx_shelxl_version_number 2018/3
_shelx_space_group_comment
;
The symmetry employed for this shelxl refinement is uniquely defined
by the following loop, which should always be used as a source of
symmetry information in preference to the above space-group names.
They are only intended as comments.
;

loop_
_space_group_symop_operation_xyz
'x, y, z'
'-x, -y, -z'

loop_
_atom_site_label
_atom_site_type_symbol
_atom_site_fract_x
_atom_site_fract_y
_atom_site_fract_z
_atom_site_U_iso_or_equiv
_atom_site_adp_type
_atom_site_occupancy
_atom_site_site_symmetry_order
_atom_site_calc_flag
_atom_site_refinement_flags_posn
_atom_site_refinement_flags_adp
_atom_site_refinement_flags_occupancy
_atom_site_disorder_assembly
_atom_site_disorder_group
C1_1 C 0.9782(3) 0.80786(15) 0.88740(15) 0.0284(5) Uani 1 1 d . . . A 1
C2_1 C 0.8271(3) 0.76898(16) 0.84482(14) 0.0295(5) Uani 1 1 d . . . A 1
C3_1 C 0.8015(3) 0.68431(15) 0.81328(13) 0.0306(5) Uani 1 1 d . . . A 1
C4_1 C 0.9363(3) 0.67066(14) 0.83656(13) 0.0268(5) Uani 1 1 d . . . A 1
C5_1 C 1.0457(2) 0.74751(14) 0.88244(13) 0.0245(5) Uani 1 1 d . . . A 1
C6_1 C 1.1557(2) 0.75812(13) 0.94626(15) 0.0244(5) Uani 1 1 d . . . A 1
C7_1 C 1.2032(2) 0.82967(13) 1.01837(15) 0.0254(5) Uani 1 1 d . . . A 1
C8_1 C 1.1381(3) 0.88808(13) 1.02264(15) 0.0275(5) Uani 1 1 d . . . A 1
C9_1 C 1.0235(3) 0.87652(14) 0.95570(16) 0.0297(5) Uani 1 1 d . . . A 1
C10_1 C 0.9192(3) 0.90940(13) 0.98538(16) 0.0301(5) Uani 1 1 d . . . A 1
C11_1 C 0.7745(3) 0.87187(15) 0.94462(16) 0.0301(5) Uani 1 1 d . . . A 1
C12_1 C 0.7275(3) 0.80002(16) 0.87258(15) 0.0314(5) Uani 1 1 d . . . A 1
C13_1 C 0.5980(3) 0.74802(17) 0.87058(15) 0.0326(5) Uani 1 1 d . . . A 1
C14_1 C 0.5742(3) 0.66676(16) 0.84043(14) 0.0321(5) Uani 1 1 d . . . A 1
C15_1 C 0.6783(3) 0.63457(15) 0.81106(13) 0.0309(5) Uani 1 1 d . . . A 1
C16_1 C 0.6844(3) 0.56960(14) 0.83269(14) 0.0326(6) Uani 1 1 d . . . A 1
C17_1 C 0.8136(3) 0.55712(13) 0.85469(15) 0.0323(5) Uani 1 1 d . . . A 1
C18_1 C 0.9425(3) 0.60899(13) 0.85680(14) 0.0271(5) Uani 1 1 d . . . A 1
C19_1 C 1.0569(3) 0.61995(13) 0.92380(15) 0.0268(5) Uani 1 1 d . . . A 1
C20_1 C 1.1617(2) 0.69297(14) 0.96750(15) 0.0248(5) Uani 1 1 d . . . A 1
C21_1 C 1.2137(2) 0.72507(14) 1.05296(14) 0.0257(5) Uani 1 1 d . . . A 1
C22_1 C 1.2383(2) 0.80949(14) 1.08399(15) 0.0262(5) Uani 1 1 d . . . A 1
C23_1 C 1.2074(2) 0.84790(14) 1.15185(14) 0.0291(5) Uani 1 1 d . . . A 1
C24_1 C 1.1395(3) 0.90824(13) 1.15680(15) 0.0312(5) Uani 1 1 d . . . A 1
C25_1 C 1.1055(3) 0.92781(12) 1.09382(15) 0.0292(5) Uani 1 1 d . . . A 1
C26_1 C 0.9708(3) 0.94133(12) 1.07018(16) 0.0302(5) Uani 1 1 d . . . A 1
C27_1 C 0.8758(3) 0.93468(13) 1.11113(16) 0.0309(5) Uani 1 1 d . . . A 1
C28_1 C 0.7242(3) 0.89499(14) 1.06808(16) 0.0316(5) Uani 1 1 d . . . A 1
C29_1 C 0.6748(3) 0.86459(15) 0.98679(16) 0.0312(5) Uani 1 1 d . . . A 1
C30_1 C 0.5658(2) 0.78815(16) 0.94133(16) 0.0314(5) Uani 1 1 d . . . A 1
C31_1 C 0.5110(2) 0.74527(16) 0.97901(16) 0.0311(5) Uani 1 1 d . . . A 1
C32_1 C 0.4852(2) 0.66038(16) 0.94777(16) 0.0312(5) Uani 1 1 d . . . A 1
C33_1 C 0.5172(2) 0.62244(16) 0.88016(16) 0.0346(6) Uani 1 1 d . . . A 1
C34_1 C 0.5850(2) 0.56195(14) 0.87502(16) 0.0349(6) Uani 1 1 d . . . A 1
C35_1 C 0.6188(3) 0.54256(13) 0.93835(17) 0.0344(6) Uani 1 1 d . . . A 1
C36_1 C 0.7534(3) 0.52890(13) 0.96164(17) 0.0314(5) Uani 1 1 d . . . A 1
C37_1 C 0.8486(3) 0.53631(12) 0.92074(16) 0.0307(5) Uani 1 1 d . . . A 1
C38_1 C 0.9995(3) 0.57566(12) 0.96391(16) 0.0274(5) Uani 1 1 d . . . A 1
C39_1 C 1.0491(2) 0.60589(13) 1.04490(16) 0.0272(5) Uani 1 1 d . . . A 1
C40_1 C 1.1582(2) 0.68232(14) 1.09069(15) 0.0274(5) Uani 1 1 d . . . A 1
C41_1 C 1.1260(2) 0.72209(16) 1.16143(14) 0.0296(5) Uani 1 1 d . . . A 1
C42_1 C 1.1498(2) 0.80281(15) 1.19137(13) 0.0286(5) Uani 1 1 d . . . A 1
C43_1 C 1.0463(3) 0.83580(15) 1.22088(13) 0.0297(5) Uani 1 1 d . . . A 1
C44_1 C 1.0400(3) 0.90056(14) 1.19950(14) 0.0324(5) Uani 1 1 d . . . A 1
C45_1 C 0.9109(3) 0.91361(13) 1.17723(15) 0.0314(5) Uani 1 1 d . . . A 1
C46_1 C 0.7821(3) 0.86144(15) 1.17487(14) 0.0315(5) Uani 1 1 d . . . A 1
C47_1 C 0.6674(3) 0.85036(15) 1.10809(15) 0.0294(5) Uani 1 1 d . . . A 1
C48_1 C 0.5620(2) 0.77719(16) 1.06440(16) 0.0304(5) Uani 1 1 d . . . A 1
C49_1 C 0.5677(2) 0.71220(16) 1.08553(16) 0.0308(5) Uani 1 1 d . . . A 1
C50_1 C 0.5213(2) 0.64027(16) 1.01386(17) 0.0321(5) Uani 1 1 d . . . A 1
C51_1 C 0.5864(3) 0.58242(15) 1.00900(18) 0.0350(6) Uani 1 1 d . . . A 1
C52_1 C 0.7013(3) 0.59355(15) 1.07589(17) 0.0312(5) Uani 1 1 d . . . A 1
C53_1 C 0.8048(3) 0.56059(14) 1.04620(17) 0.0324(6) Uani 1 1 d . . . A 1
C54_1 C 0.9499(3) 0.59861(14) 1.08765(16) 0.0298(5) Uani 1 1 d . . . A 1
C55_1 C 0.9966(3) 0.66985(15) 1.15894(15) 0.0300(5) Uani 1 1 d . . . A 1
C56_1 C 0.8970(3) 0.70128(16) 1.18723(15) 0.0316(5) Uani 1 1 d . . . A 1
C57_1 C 0.9228(3) 0.78608(16) 1.21885(13) 0.0308(5) Uani 1 1 d . . . A 1
C58_1 C 0.7878(3) 0.79956(16) 1.19515(14) 0.0304(5) Uani 1 1 d . . . A 1
C59_1 C 0.6785(3) 0.72316(16) 1.14968(15) 0.0309(5) Uani 1 1 d . . . A 1
C60_1 C 0.7471(3) 0.66242(16) 1.14478(16) 0.0321(5) Uani 1 1 d . . . A 1
C1_2 C 0.55306(12) 0.13199(6) 0.59686(7) 0.0336(13) Uani 0.56 1 d G . P B 2
C2_2 C 0.61711(11) 0.12968(6) 0.53489(7) 0.0334(8) Uani 0.56 1 d G . P B 2
C3_2 C 0.51284(13) 0.07667(5) 0.45892(7) 0.0283(15) Uani 0.56 1 d G . P B 2
C4_2 C 0.38127(13) 0.04563(5) 0.47379(8) 0.0348(12) Uani 0.56 1 d G . P B 2
C5_2 C 0.40731(13) 0.08106(6) 0.55853(8) 0.0361(10) Uani 0.56 1 d G . P B 2
C6_2 C 0.30316(13) 0.10197(6) 0.58787(8) 0.0380(11) Uani 0.56 1 d G . P B 2
C7_2 C 0.33743(14) 0.17555(8) 0.65704(7) 0.0435(9) Uani 0.56 1 d G . P B 2
C8_2 C 0.47844(14) 0.22557(8) 0.69338(6) 0.0422(18) Uani 0.56 1 d G . P B 2
C9_2 C 0.58900(12) 0.20398(7) 0.66182(6) 0.0388(7) Uani 0.56 1 d G . P B 2
C10_2 C 0.68643(10) 0.27422(7) 0.67051(6) 0.0367(6) Uani 0.56 1 d G . P B 2
C11_2 C 0.74870(8) 0.27135(7) 0.61042(7) 0.035(2) Uani 0.56 1 d G U P B 2
C12_2 C 0.71328(9) 0.19792(7) 0.54212(7) 0.0329(6) Uani 0.56 1 d G . P B 2
C13_2 C 0.70373(10) 0.21537(7) 0.47370(7) 0.0414(15) Uani 0.56 1 d G . P B 2
C14_2 C 0.60146(12) 0.16387(7) 0.40121(7) 0.0365(11) Uani 0.56 1 d G . P B 2
C15_2 C 0.50315(13) 0.09283(6) 0.39461(7) 0.0363(12) Uani 0.56 1 d G . P B 2
C16_2 C 0.36720(13) 0.08042(6) 0.34117(6) 0.0436(15) Uani 0.56 1 d G . P B 2
C17_2 C 0.24386(12) 0.05181(5) 0.35492(6) 0.0424(11) Uani 0.56 1 d G . P B 2
C18_2 C 0.24950(12) 0.03376(4) 0.42262(8) 0.0459(15) Uani 0.56 1 d G . P B 2
C19_2 C 0.13907(11) 0.05624(5) 0.45368(8) 0.0498(18) Uani 0.56 1 d G . P B 2
C20_2 C 0.16512(12) 0.08910(6) 0.53463(8) 0.0469(16) Uani 0.56 1 d G . P B 2
C21_2 C 0.11649(11) 0.15482(7) 0.56967(8) 0.0440(13) Uani 0.56 1 d G . P B 2
C22_2 C 0.22339(13) 0.20892(8) 0.64655(7) 0.0432(13) Uani 0.56 1 d G . P B 2
C23_2 C 0.25312(13) 0.28967(8) 0.67178(6) 0.0373(8) Uani 0.56 1 d G . P B 2
C24_2 C 0.40064(14) 0.34080(7) 0.70978(5) 0.0478(14) Uani 0.56 1 d G . P B 2
C25_2 C 0.50801(13) 0.30938(7) 0.71981(5) 0.0462(15) Uani 0.56 1 d G . P B 2
C26_2 C 0.63827(12) 0.33980(7) 0.70472(5) 0.0435(15) Uani 0.56 1 d G . P B 2
C27_2 C 0.65352(11) 0.40030(6) 0.68042(6) 0.0422(13) Uani 0.56 1 d G . P B 2
C28_2 C 0.71539(9) 0.39738(6) 0.61884(7) 0.0430(16) Uani 0.56 1 d G . P B 2
C29_2 C 0.76265(8) 0.33449(7) 0.58452(7) 0.0348(6) Uani 0.56 1 d G . P B 2
C30_2 C 0.73587(9) 0.29962(7) 0.50024(8) 0.0417(14) Uani 0.56 1 d G . P B 2
C31_2 C 0.66369(11) 0.32918(7) 0.45249(8) 0.0454(13) Uani 0.56 1 d G . P B 2
C32_2 C 0.55677(13) 0.27617(8) 0.37814(7) 0.0412(13) Uani 0.56 1 d G . P B 2
C33_2 C 0.52669(13) 0.19464(8) 0.35273(6) 0.0373(13) Uani 0.56 1 d G . P B 2
C34_2 C 0.38258(14) 0.14320(7) 0.31558(5) 0.0472(14) Uani 0.56 1 d G . P B 2
C35_2 C 0.27029(13) 0.17411(7) 0.30394(4) 0.0469(15) Uani 0.56 1 d G . P B 2
C36_2 C 0.14181(12) 0.14406(7) 0.31837(5) 0.0402(15) Uani 0.56 1 d G . P B 2
C37_2 C 0.12690(11) 0.08313(6) 0.34247(6) 0.0499(16) Uani 0.56 1 d G . P B 2
C38_2 C 0.06262(9) 0.08600(6) 0.40495(8) 0.0402(13) Uani 0.56 1 d G . P B 2
C39_2 C 0.01599(8) 0.14977(7) 0.43913(8) 0.0381(7) Uani 0.56 1 d G . P B 2
C40_2 C 0.04394(9) 0.18443(7) 0.52409(8) 0.0450(15) Uani 0.56 1 d G . P B 2
C41_2 C 0.07520(10) 0.26965(7) 0.54989(8) 0.0401(14) Uani 0.56 1 d G . P B 2
C42_2 C 0.17664(12) 0.31991(7) 0.62286(7) 0.0362(11) Uani 0.56 1 d G . P B 2
C43_2 C 0.27802(13) 0.39132(6) 0.62987(7) 0.0354(11) Uani 0.56 1 d G . P B 2
C44_2 C 0.41366(13) 0.40413(6) 0.68410(6) 0.0395(10) Uani 0.56 1 d G . P B 2
C45_2 C 0.53936(12) 0.43354(5) 0.66977(6) 0.0407(11) Uani 0.56 1 d G . P B 2
C46_2 C 0.52891(12) 0.45045(4) 0.60079(7) 0.0387(12) Uani 0.56 1 d G . P B 2
C47_2 C 0.64139(11) 0.42914(5) 0.57001(8) 0.0388(11) Uani 0.56 1 d G . P B 2
C48_2 C 0.61446(12) 0.39579(6) 0.48902(8) 0.0440(14) Uani 0.56 1 d G . P B 2
C49_2 C 0.47856(13) 0.38237(7) 0.43587(7) 0.0358(11) Uani 0.56 1 d G . P B 2
C50_2 C 0.44117(14) 0.30823(8) 0.36581(6) 0.054(2) Uani 0.56 1 d G . P B 2
C51_2 C 0.30161(14) 0.25918(8) 0.33159(5) 0.0384(7) Uani 0.56 1 d G . P B 2
C52_2 C 0.19302(12) 0.28152(7) 0.36185(6) 0.0346(7) Uani 0.56 1 d G . P B 2
C53_2 C 0.09319(10) 0.21024(7) 0.35511(6) 0.0326(6) Uani 0.56 1 d G . P B 2
C54_2 C 0.03144(8) 0.21201(7) 0.41254(7) 0.030(2) Uani 0.56 1 d G . P B 2
C55_2 C 0.06931(9) 0.28678(7) 0.48268(7) 0.0319(6) Uani 0.56 1 d G . P B 2
C56_2 C 0.16174(11) 0.35414(6) 0.48862(7) 0.0326(8) Uani 0.56 1 d G . P B 2
C57_2 C 0.26936(12) 0.40731(6) 0.56457(7) 0.0284(5) Uani 0.56 1 d G . P B 2
C58_2 C 0.39911(13) 0.43769(5) 0.55029(7) 0.0333(8) Uani 0.56 1 d G . P B 2
C59_2 C 0.37121(13) 0.40324(6) 0.46540(7) 0.0302(10) Uani 0.56 1 d G . P B 2
C60_2 C 0.22632(12) 0.35169(7) 0.42846(7) 0.0287(7) Uani 0.56 1 d G . P B 2
C1_3 C 0.74261(5) 0.32914(2) 0.51816(3) 0.0375(16) Uani 0.44 1 d G U P C 3
C2_3 C 0.66245(5) 0.37357(2) 0.48878(3) 0.0430(16) Uani 0.44 1 d G U P C 3
C3_3 C 0.57485(6) 0.32447(3) 0.40778(3) 0.0419(15) Uani 0.44 1 d G U P C 3
C4_3 C 0.60044(5) 0.24795(2) 0.38639(3) 0.0367(13) Uani 0.44 1 d G U P C 3
C5_3 C 0.70190(5) 0.25153(2) 0.45507(2) 0.0378(13) Uani 0.44 1 d G U P C 3
C6_3 C 0.68784(5) 0.18706(2) 0.47171(2) 0.0305(14) Uani 0.44 1 d G U P C 3
C7_3 C 0.71214(6) 0.19570(2) 0.55242(3) 0.0329(6) Uani 0.44 1 d G U P C 3
C8_3 C 0.74920(6) 0.27085(3) 0.61342(3) 0.032(3) Uani 0.44 1 d G U P C 3
C9_3 C 0.76260(5) 0.33933(2) 0.59585(3) 0.0348(6) Uani 0.44 1 d G U P C 3
C10_3 C 0.71044(5) 0.39177(3) 0.64741(3) 0.0296(14) Uani 0.44 1 d G U P C 3
C11_3 C 0.63365(5) 0.43498(3) 0.61863(3) 0.0326(12) Uani 0.44 1 d G U P C 3
C12_3 C 0.61019(6) 0.42554(3) 0.53836(3) 0.0388(11) Uani 0.44 1 d G U P C 3
C13_3 C 0.46730(6) 0.42745(3) 0.50810(4) 0.0385(13) Uani 0.44 1 d G U P C 3
C14_3 C 0.38406(6) 0.37902(3) 0.43003(4) 0.0365(13) Uani 0.44 1 d G U P C 3
C15_3 C 0.44062(6) 0.32586(3) 0.37914(4) 0.0302(13) Uani 0.44 1 d G U P C 3
C16_3 C 0.32352(6) 0.25417(3) 0.32869(4) 0.0384(7) Uani 0.44 1 d G U P C 3
C17_3 C 0.34649(5) 0.18243(3) 0.30876(3) 0.0336(13) Uani 0.44 1 d G U P C 3
C18_3 C 0.48776(5) 0.17838(3) 0.33790(3) 0.0352(15) Uani 0.44 1 d G U P C 3
C19_3 C 0.47232(5) 0.11002(3) 0.35569(3) 0.0401(14) Uani 0.44 1 d G U P C 3
C20_3 C 0.57102(5) 0.11414(2) 0.42091(3) 0.0374(14) Uani 0.44 1 d G U P C 3
C21_3 C 0.52173(6) 0.07928(3) 0.46984(3) 0.036(2) Uani 0.44 1 d G U P C 3
C22_3 C 0.61021(7) 0.12974(3) 0.55218(3) 0.0334(8) Uani 0.44 1 d G U P C 3
C23_3 C 0.54894(8) 0.14070(3) 0.61153(3) 0.0359(16) Uani 0.44 1 d G U P C 3
C24_3 C 0.58939(8) 0.21937(3) 0.67471(3) 0.0388(7) Uani 0.44 1 d G U P C 3
C25_3 C 0.68562(7) 0.28145(3) 0.67500(3) 0.0367(6) Uani 0.44 1 d G U P C 3
C26_3 C 0.66009(6) 0.35726(3) 0.69583(3) 0.0286(14) Uani 0.44 1 d G U P C 3
C27_3 C 0.53911(7) 0.36655(4) 0.71533(4) 0.0315(11) Uani 0.44 1 d G U P C 3
C28_3 C 0.45977(6) 0.40971(4) 0.68563(4) 0.0395(10) Uani 0.44 1 d G U P C 3
C29_3 C 0.50582(6) 0.44357(3) 0.63846(4) 0.0407(11) Uani 0.44 1 d G U P C 3
C30_3 C 0.40409(6) 0.43950(4) 0.57023(5) 0.0333(8) Uani 0.44 1 d G U P C 3
C31_3 C 0.25848(6) 0.40230(4) 0.55143(5) 0.0284(5) Uani 0.44 1 d G U P C 3
C32_3 C 0.17273(6) 0.35146(5) 0.47107(5) 0.0326(8) Uani 0.44 1 d G U P C 3
C33_3 C 0.23467(6) 0.34035(4) 0.41119(5) 0.0287(7) Uani 0.44 1 d G U P C 3
C34_3 C 0.19723(6) 0.26358(4) 0.34868(5) 0.0346(7) Uani 0.44 1 d G U P C 3
C35_3 C 0.09737(5) 0.19886(4) 0.34670(5) 0.0326(6) Uani 0.44 1 d G U P C 3
C36_3 C 0.12185(5) 0.12414(4) 0.32587(5) 0.0272(13) Uani 0.44 1 d G U P C 3
C37_3 C 0.24321(5) 0.11509(3) 0.30608(4) 0.0328(12) Uani 0.44 1 d G U P C 3
C38_3 C 0.32335(5) 0.07045(3) 0.33599(3) 0.0337(16) Uani 0.44 1 d G U P C 3
C39_3 C 0.27600(6) 0.03690(3) 0.38363(4) 0.0424(11) Uani 0.44 1 d G U P C 3
C40_3 C 0.37959(7) 0.04158(3) 0.45225(3) 0.0394(16) Uani 0.44 1 d G U P C 3
C41_3 C 0.31348(8) 0.05317(3) 0.51439(4) 0.0387(13) Uani 0.44 1 d G U P C 3
C42_3 C 0.39896(8) 0.10111(4) 0.59198(4) 0.0361(10) Uani 0.44 1 d G U P C 3
C43_3 C 0.34359(8) 0.15599(4) 0.64361(4) 0.0435(9) Uani 0.44 1 d G U P C 3
C44_3 C 0.46136(8) 0.22740(4) 0.69469(4) 0.043(2) Uani 0.44 1 d G U P C 3
C45_3 C 0.43706(8) 0.30052(4) 0.71494(4) 0.0318(13) Uani 0.44 1 d G U P C 3
C46_3 C 0.29369(7) 0.30200(5) 0.68399(5) 0.0373(8) Uani 0.44 1 d G U P C 3
C47_3 C 0.30865(6) 0.37148(5) 0.66720(5) 0.0367(13) Uani 0.44 1 d G U P C 3
C48_3 C 0.21025(6) 0.36686(5) 0.60161(5) 0.0403(15) Uani 0.44 1 d G U P C 3
C49_3 C 0.09508(5) 0.29520(5) 0.55078(6) 0.0355(16) Uani 0.44 1 d G U P C 3
C50_3 C 0.06902(5) 0.28486(5) 0.46897(6) 0.0319(6) Uani 0.44 1 d G U P C 3
C51_3 C 0.03465(5) 0.21027(5) 0.40980(5) 0.037(3) Uani 0.44 1 d G U P C 3
C52_3 C 0.01866(5) 0.14307(5) 0.42724(5) 0.0381(7) Uani 0.44 1 d G U P C 3
C53_3 C 0.07479(5) 0.08906(4) 0.37600(5) 0.0402(13) Uani 0.44 1 d G U P C 3
C54_3 C 0.14880(6) 0.04650(4) 0.40277(4) 0.0380(14) Uani 0.44 1 d G U P C 3
C55_3 C 0.17425(7) 0.05706(4) 0.48501(4) 0.0342(14) Uani 0.44 1 d G U P C 3
C56_3 C 0.11984(7) 0.10706(5) 0.53301(5) 0.0467(18) Uani 0.44 1 d G U P C 3
C57_3 C 0.20830(8) 0.15809(5) 0.61444(5) 0.0429(14) Uani 0.44 1 d G U P C 3
C58_3 C 0.18404(7) 0.23352(5) 0.63564(5) 0.0379(13) Uani 0.44 1 d G U P C 3
C59_3 C 0.08031(6) 0.22885(5) 0.56718(6) 0.0388(14) Uani 0.44 1 d G U P C 3
C60_3 C 0.04310(6) 0.15160(5) 0.50464(5) 0.0422(17) Uani 0.44 1 d G U P C 3
Cl1 Cl 1.10114(6) 0.46900(3) 0.76010(3) 0.0481(2) Uani 1 1 d G . . . .
C61 C 1.12079(6) 0.53924(3) 0.72147(3) 0.0237(4) Uani 1 1 d G . . . .
C62 C 1.20021(6) 0.61677(3) 0.77045(3) 0.0274(5) Uani 1 1 d G . . . .
H62 H 1.247092 0.632127 0.824683 0.033 Uiso 1 1 calc R U . . .
C63 C 1.21069(7) 0.67258(3) 0.73895(3) 0.0299(5) Uani 1 1 d G . . . .
H63 H 1.267829 0.725932 0.771382 0.036 Uiso 1 1 calc R U . . .
C64 C 1.13812(8) 0.64998(2) 0.66099(3) 0.0303(5) Uani 1 1 d G . . . .
H64 H 1.141162 0.688117 0.640064 0.036 Uiso 1 1 calc R U . . .
C65 C 1.05984(7) 0.57068(2) 0.61264(3) 0.0305(5) Uani 1 1 d G . . . .
H65 H 1.014742 0.554961 0.558131 0.037 Uiso 1 1 calc R U . . .
C66 C 1.04662(6) 0.51432(2) 0.64268(3) 0.0274(5) Uani 1 1 d G . . . .
H66 H 0.989132 0.460979 0.610507 0.033 Uiso 1 1 calc R U . . .
Cl2 Cl 0.59515(6) -0.03775(2) 0.27266(3) 0.04368(19) Uani 1 1 d G . . . .
C67 C 0.61705(6) 0.01761(3) 0.21822(3) 0.0207(4) Uani 1 1 d G . . . .
C68 C 0.49865(7) 0.00349(3) 0.15601(3) 0.0332(6) Uani 1 1 d G . . . .
H68 H 0.409017 -0.032984 0.145328 0.040 Uiso 1 1 calc R U . . .
C69 C 0.51664(8) 0.04448(3) 0.11065(2) 0.0392(6) Uani 1 1 d G . . . .
H69 H 0.438992 0.035304 0.067050 0.047 Uiso 1 1 calc R U . . .
C70 C 0.64820(8) 0.09932(3) 0.12842(2) 0.0326(5) Uani 1 1 d G . . . .
H70 H 0.658525 0.129258 0.098616 0.039 Uiso 1 1 calc R U . . .
C71 C 0.76076(7) 0.10983(3) 0.18790(3) 0.0376(6) Uani 1 1 d G . . . .
H71 H 0.851066 0.145480 0.198208 0.045 Uiso 1 1 calc R U . . .
C72 C 0.74560(6) 0.06862(3) 0.23464(3) 0.0328(5) Uani 1 1 d G . . . .
H72 H 0.824410 0.076528 0.276997 0.039 Uiso 1 1 calc R U . . .

loop_
_atom_site_aniso_label
_atom_site_aniso_U_11
_atom_site_aniso_U_22
_atom_site_aniso_U_33
_atom_site_aniso_U_23
_atom_site_aniso_U_13
_atom_site_aniso_U_12
C1_1 0.0384(13) 0.0340(12) 0.0310(13) 0.0253(10) 0.0215(11) 0.0159(10)
C2_1 0.0396(13) 0.0415(13) 0.0183(11) 0.0213(10) 0.0109(10) 0.0172(11)
C3_1 0.0370(13) 0.0397(13) 0.0106(10) 0.0076(9) 0.0039(9) 0.0132(11)
C4_1 0.0316(12) 0.0307(12) 0.0159(10) 0.0050(9) 0.0126(9) 0.0092(9)
C5_1 0.0307(12) 0.0289(11) 0.0207(11) 0.0121(9) 0.0170(9) 0.0105(9)
C6_1 0.0192(10) 0.0262(11) 0.0339(12) 0.0143(9) 0.0175(9) 0.0072(8)
C7_1 0.0145(9) 0.0259(11) 0.0340(12) 0.0127(10) 0.0114(9) -0.0009(8)
C8_1 0.0263(11) 0.0179(10) 0.0390(13) 0.0143(9) 0.0152(10) -0.0003(8)
C9_1 0.0359(13) 0.0246(11) 0.0420(14) 0.0253(11) 0.0198(11) 0.0082(10)
C10_1 0.0452(14) 0.0188(10) 0.0407(14) 0.0218(10) 0.0210(12) 0.0144(10)
C11_1 0.0413(14) 0.0315(12) 0.0389(14) 0.0279(11) 0.0180(11) 0.0247(11)
C12_1 0.0394(13) 0.0439(14) 0.0264(12) 0.0268(11) 0.0108(10) 0.0223(11)
C13_1 0.0262(12) 0.0499(15) 0.0263(12) 0.0216(11) 0.0002(9) 0.0197(11)
C14_1 0.0226(11) 0.0437(14) 0.0186(11) 0.0099(10) -0.0062(9) 0.0074(10)
C15_1 0.0294(12) 0.0362(13) 0.0121(10) 0.0020(9) -0.0038(9) 0.0068(10)
C16_1 0.0294(12) 0.0232(11) 0.0209(11) -0.0050(9) -0.0031(9) -0.0014(9)
C17_1 0.0398(13) 0.0142(10) 0.0282(12) -0.0042(9) 0.0096(10) 0.0053(9)
C18_1 0.0328(12) 0.0194(10) 0.0235(11) -0.0009(8) 0.0144(9) 0.0098(9)
C19_1 0.0298(11) 0.0213(10) 0.0346(13) 0.0089(9) 0.0185(10) 0.0153(9)
C20_1 0.0190(10) 0.0301(11) 0.0340(12) 0.0158(10) 0.0148(9) 0.0144(9)
C21_1 0.0126(9) 0.0317(12) 0.0328(12) 0.0131(10) 0.0060(9) 0.0097(8)
C22_1 0.0110(9) 0.0280(11) 0.0307(12) 0.0093(9) 0.0023(8) -0.0007(8)
C23_1 0.0147(9) 0.0308(12) 0.0225(11) 0.0031(9) -0.0038(8) -0.0052(8)
C24_1 0.0259(11) 0.0174(10) 0.0282(12) -0.0031(9) 0.0029(9) -0.0072(9)
C25_1 0.0275(11) 0.0108(9) 0.0361(13) 0.0027(9) 0.0087(10) -0.0048(8)
C26_1 0.0418(14) 0.0099(9) 0.0389(14) 0.0094(9) 0.0146(11) 0.0081(9)
C27_1 0.0441(14) 0.0148(10) 0.0347(13) 0.0054(9) 0.0186(11) 0.0143(10)
C28_1 0.0401(13) 0.0270(11) 0.0396(14) 0.0141(10) 0.0219(11) 0.0244(10)
C29_1 0.0376(13) 0.0338(12) 0.0442(15) 0.0271(11) 0.0199(11) 0.0280(11)
C30_1 0.0228(11) 0.0447(14) 0.0369(14) 0.0235(11) 0.0084(10) 0.0210(10)
C31_1 0.0167(10) 0.0456(14) 0.0368(14) 0.0204(11) 0.0086(9) 0.0158(10)
C32_1 0.0103(9) 0.0432(14) 0.0370(14) 0.0185(11) 0.0035(9) 0.0043(9)
C33_1 0.0149(10) 0.0404(14) 0.0298(13) 0.0084(11) -0.0059(9) -0.0020(9)
C34_1 0.0182(10) 0.0232(11) 0.0357(14) 0.0002(10) -0.0067(9) -0.0094(9)
C35_1 0.0273(12) 0.0166(10) 0.0475(16) 0.0107(10) 0.0087(11) -0.0070(9)
C36_1 0.0297(12) 0.0106(9) 0.0492(15) 0.0134(10) 0.0096(11) -0.0009(8)
C37_1 0.0361(13) 0.0087(9) 0.0398(14) 0.0041(9) 0.0105(11) 0.0056(9)
C38_1 0.0298(11) 0.0144(9) 0.0430(14) 0.0121(10) 0.0157(10) 0.0130(9)
C39_1 0.0270(11) 0.0239(11) 0.0423(14) 0.0216(10) 0.0130(10) 0.0156(9)
C40_1 0.0193(10) 0.0341(12) 0.0361(13) 0.0222(10) 0.0045(9) 0.0137(9)
C41_1 0.0211(11) 0.0461(14) 0.0260(12) 0.0236(11) -0.0010(9) 0.0136(10)
C42_1 0.0200(10) 0.0392(13) 0.0154(10) 0.0086(9) -0.0053(8) 0.0046(9)
C43_1 0.0260(11) 0.0394(13) 0.0101(9) 0.0039(9) -0.0024(8) 0.0046(10)
C44_1 0.0359(13) 0.0241(11) 0.0167(11) -0.0056(9) 0.0037(9) 0.0004(10)
C45_1 0.0418(14) 0.0206(11) 0.0250(12) -0.0013(9) 0.0156(10) 0.0111(10)
C46_1 0.0418(14) 0.0339(13) 0.0233(12) 0.0069(10) 0.0220(11) 0.0184(11)
C47_1 0.0345(12) 0.0342(12) 0.0329(13) 0.0146(10) 0.0228(10) 0.0236(10)
C48_1 0.0217(11) 0.0461(14) 0.0371(14) 0.0221(12) 0.0181(10) 0.0205(10)
C49_1 0.0189(10) 0.0463(14) 0.0386(14) 0.0240(12) 0.0193(10) 0.0114(10)
C50_1 0.0133(9) 0.0387(13) 0.0451(15) 0.0220(12) 0.0113(10) 0.0010(9)
C51_1 0.0218(11) 0.0301(12) 0.0538(17) 0.0240(12) 0.0133(11) -0.0025(9)
C52_1 0.0272(11) 0.0316(12) 0.0460(15) 0.0291(11) 0.0163(11) 0.0039(10)
C53_1 0.0340(13) 0.0207(10) 0.0542(16) 0.0275(11) 0.0174(12) 0.0074(9)
C54_1 0.0355(13) 0.0296(12) 0.0392(14) 0.0274(11) 0.0125(11) 0.0157(10)
C55_1 0.0297(12) 0.0413(13) 0.0322(13) 0.0299(11) 0.0071(10) 0.0144(10)
C56_1 0.0365(13) 0.0465(15) 0.0238(12) 0.0271(11) 0.0119(10) 0.0127(11)
C57_1 0.0350(13) 0.0462(14) 0.0134(10) 0.0145(10) 0.0089(9) 0.0132(11)
C58_1 0.0351(13) 0.0446(14) 0.0176(11) 0.0139(10) 0.0172(10) 0.0144(11)
C59_1 0.0330(12) 0.0435(14) 0.0316(13) 0.0238(11) 0.0237(11) 0.0144(11)
C60_1 0.0329(12) 0.0452(14) 0.0360(14) 0.0323(12) 0.0192(11) 0.0118(11)
C1_2 0.039(3) 0.035(3) 0.045(3) 0.029(2) 0.015(3) 0.026(3)
C2_2 0.0300(13) 0.0263(12) 0.0442(19) 0.0157(12) 0.0010(13) 0.0193(10)
C3_2 0.032(3) 0.011(3) 0.034(3) 0.001(2) 0.006(2) 0.013(2)
C4_2 0.031(3) 0.009(2) 0.056(3) 0.0127(18) -0.001(2) 0.0066(19)
C5_2 0.0501(19) 0.0304(19) 0.047(3) 0.0334(19) 0.017(2) 0.0179(15)
C6_2 0.037(3) 0.043(3) 0.059(3) 0.046(3) 0.021(2) 0.014(2)
C7_2 0.0630(19) 0.051(2) 0.0406(19) 0.0383(18) 0.0253(16) 0.0216(17)
C8_2 0.066(4) 0.056(4) 0.019(3) 0.027(3) 0.017(3) 0.026(3)
C9_2 0.0463(15) 0.0480(18) 0.0256(15) 0.0241(14) -0.0017(12) 0.0205(14)
C10_2 0.0298(12) 0.0402(14) 0.0269(13) 0.0137(11) -0.0130(10) 0.0094(11)
C11_2 0.010(3) 0.036(4) 0.039(4) -0.005(3) -0.001(3) 0.012(3)
C12_2 0.0186(10) 0.0332(12) 0.0438(16) 0.0126(12) 0.0039(10) 0.0152(9)
C13_2 0.032(3) 0.065(4) 0.058(4) 0.041(3) 0.033(3) 0.032(3)
C14_2 0.049(3) 0.043(3) 0.040(3) 0.020(2) 0.035(2) 0.034(2)
C15_2 0.051(3) 0.036(3) 0.021(2) 0.001(2) 0.010(2) 0.033(2)
C16_2 0.057(4) 0.034(3) 0.021(3) -0.006(2) 0.000(2) 0.023(2)
C17_2 0.044(2) 0.0138(16) 0.038(2) -0.0112(14) -0.0071(19) 0.0074(14)
C18_2 0.029(2) 0.0088(18) 0.074(4) 0.003(2) -0.002(2) 0.0014(16)
C19_2 0.028(3) 0.025(3) 0.085(5) 0.031(3) -0.002(3) -0.005(2)
C20_2 0.047(3) 0.041(3) 0.067(4) 0.037(3) 0.031(3) 0.006(3)
C21_2 0.038(3) 0.049(3) 0.058(4) 0.035(3) 0.029(3) 0.006(2)
C22_2 0.054(3) 0.057(3) 0.049(3) 0.038(3) 0.039(3) 0.025(3)
C23_2 0.047(2) 0.0498(18) 0.0245(15) 0.0147(14) 0.0247(16) 0.0226(17)
C24_2 0.061(4) 0.072(4) 0.012(2) 0.008(2) 0.018(2) 0.035(3)
C25_2 0.062(4) 0.073(4) 0.012(2) 0.018(2) 0.015(2) 0.037(3)
C26_2 0.036(3) 0.058(3) 0.013(2) -0.001(2) -0.012(2) 0.016(3)
C27_2 0.031(2) 0.026(2) 0.031(3) -0.011(2) -0.016(2) 0.004(2)
C28_2 0.021(2) 0.027(2) 0.052(4) 0.013(2) -0.017(2) -0.0127(19)
C29_2 0.0127(10) 0.0356(13) 0.0434(16) 0.0137(12) -0.0005(10) -0.0014(9)
C30_2 0.016(2) 0.047(4) 0.060(4) 0.023(3) 0.017(2) 0.000(2)
C31_2 0.039(3) 0.051(3) 0.062(4) 0.034(3) 0.036(3) 0.009(3)
C32_2 0.044(3) 0.061(4) 0.041(3) 0.035(3) 0.033(3) 0.017(3)
C33_2 0.042(3) 0.057(3) 0.025(2) 0.016(2) 0.025(2) 0.028(3)
C34_2 0.061(4) 0.066(4) 0.014(2) 0.006(2) 0.015(2) 0.035(3)
C35_2 0.053(3) 0.066(4) 0.011(2) 0.010(2) -0.004(2) 0.024(3)
C36_2 0.031(3) 0.050(3) 0.013(2) 0.000(2) -0.010(2) 0.004(2)
C37_2 0.032(3) 0.028(3) 0.044(3) -0.010(2) -0.024(2) 0.003(2)
C38_2 0.0244(14) 0.0185(13) 0.052(3) 0.0090(17) -0.0109(17) -0.0084(11)
C39_2 0.0135(10) 0.0399(15) 0.0483(18) 0.0173(13) -0.0005(11) -0.0019(10)
C40_2 0.023(3) 0.059(4) 0.063(4) 0.035(3) 0.025(3) 0.007(2)
C41_2 0.026(2) 0.077(4) 0.054(4) 0.047(3) 0.029(2) 0.038(3)
C42_2 0.050(3) 0.051(3) 0.038(3) 0.026(2) 0.039(2) 0.037(2)
C43_2 0.056(3) 0.037(3) 0.020(2) 0.006(2) 0.016(2) 0.035(2)
C44_2 0.052(3) 0.0303(14) 0.0202(13) -0.0071(11) 0.0057(15) 0.0205(16)
C45_2 0.043(2) 0.0172(15) 0.028(2) -0.0137(15) -0.0086(18) 0.0063(14)
C46_2 0.032(2) 0.0037(16) 0.055(3) -0.0036(18) -0.002(2) 0.0002(15)
C47_2 0.0285(19) 0.0212(14) 0.061(3) 0.0232(19) 0.003(2) -0.0027(13)
C48_2 0.041(3) 0.029(3) 0.071(4) 0.030(3) 0.029(3) 0.002(2)
C49_2 0.038(3) 0.038(2) 0.055(3) 0.041(2) 0.023(2) 0.012(2)
C50_2 0.091(6) 0.067(4) 0.049(4) 0.047(3) 0.047(4) 0.045(4)
C51_2 0.0517(19) 0.0547(17) 0.0208(12) 0.0263(12) 0.0115(12) 0.0221(15)
C52_2 0.0427(15) 0.0434(19) 0.0232(15) 0.0225(14) 0.0010(12) 0.0195(14)
C53_2 0.0265(12) 0.0370(15) 0.0206(12) 0.0097(11) -0.0121(10) 0.0081(11)
C54_2 0.010(3) 0.030(4) 0.034(4) 0.000(3) -0.006(3) 0.014(3)
C55_2 0.0178(10) 0.0364(13) 0.0396(17) 0.0146(12) 0.0033(10) 0.0139(9)
C56_2 0.0296(13) 0.0298(12) 0.0413(19) 0.0146(12) 0.0058(13) 0.0214(10)
C57_2 0.0339(12) 0.0193(11) 0.0320(15) 0.0074(10) 0.0073(11) 0.0180(10)
C58_2 0.0385(14) 0.0117(10) 0.046(2) 0.0103(12) 0.0084(14) 0.0095(9)
C59_2 0.035(2) 0.020(2) 0.050(3) 0.029(2) 0.012(2) 0.0122(18)
C60_2 0.0389(14) 0.0308(14) 0.0301(17) 0.0214(13) 0.0109(12) 0.0229(11)
C1_3 0.022(3) 0.041(3) 0.046(3) 0.018(3) 0.015(2) -0.001(2)
C2_3 0.034(3) 0.039(3) 0.054(3) 0.026(3) 0.016(3) -0.005(3)
C3_3 0.041(3) 0.050(3) 0.035(3) 0.024(2) 0.018(2) 0.000(3)
C4_3 0.035(3) 0.055(3) 0.032(3) 0.025(2) 0.021(2) 0.014(2)
C5_3 0.022(2) 0.046(3) 0.042(3) 0.013(3) 0.019(2) 0.005(2)
C6_3 0.025(2) 0.046(3) 0.035(3) 0.020(2) 0.017(2) 0.027(2)
C7_3 0.0186(10) 0.0332(12) 0.0438(16) 0.0126(12) 0.0039(10) 0.0152(9)
C8_3 0.021(4) 0.028(4) 0.038(4) 0.017(3) -0.012(3) 0.005(3)
C9_3 0.0127(10) 0.0356(13) 0.0434(16) 0.0137(12) -0.0005(10) -0.0014(9)
C10_3 0.023(3) 0.015(2) 0.027(3) 0.003(2) -0.014(2) -0.0059(19)
C11_3 0.027(2) 0.013(2) 0.040(3) 0.007(2) -0.005(2) -0.0053(18)
C12_3 0.0285(19) 0.0212(14) 0.061(3) 0.0232(19) 0.003(2) -0.0027(13)
C13_3 0.046(3) 0.023(2) 0.052(3) 0.025(2) 0.011(3) 0.010(2)
C14_3 0.052(3) 0.030(3) 0.041(3) 0.025(2) 0.017(3) 0.019(2)
C15_3 0.040(3) 0.039(3) 0.026(3) 0.026(2) 0.019(2) 0.009(2)
C16_3 0.0517(19) 0.0547(17) 0.0208(12) 0.0263(12) 0.0115(12) 0.0221(15)
C17_3 0.042(3) 0.043(3) 0.009(2) 0.007(2) 0.004(2) 0.011(3)
C18_3 0.046(3) 0.047(3) 0.020(3) 0.016(2) 0.018(2) 0.020(3)
C19_3 0.045(3) 0.039(3) 0.027(3) -0.003(2) 0.016(2) 0.021(2)
C20_3 0.037(3) 0.039(3) 0.030(3) 0.002(2) 0.013(2) 0.021(2)
C21_3 0.046(4) 0.027(4) 0.041(3) 0.017(3) 0.012(3) 0.024(3)
C22_3 0.0300(13) 0.0263(12) 0.0442(19) 0.0157(12) 0.0010(13) 0.0193(10)
C23_3 0.046(4) 0.029(3) 0.037(3) 0.025(2) -0.002(3) 0.018(3)
C24_3 0.0463(15) 0.0480(18) 0.0256(15) 0.0241(14) -0.0017(12) 0.0205(14)
C25_3 0.0298(12) 0.0402(14) 0.0269(13) 0.0137(11) -0.0130(10) 0.0094(11)
C26_3 0.024(3) 0.022(2) 0.020(3) 0.000(2) -0.008(2) -0.001(2)
C27_3 0.041(3) 0.027(2) 0.010(2) -0.0034(18) 0.0001(19) 0.006(2)
C28_3 0.052(3) 0.0303(14) 0.0202(13) -0.0071(11) 0.0057(15) 0.0205(16)
C29_3 0.043(2) 0.0172(15) 0.028(2) -0.0137(15) -0.0086(18) 0.0063(14)
C30_3 0.0385(14) 0.0117(10) 0.046(2) 0.0103(12) 0.0084(14) 0.0095(9)
C31_3 0.0339(12) 0.0193(11) 0.0320(15) 0.0074(10) 0.0073(11) 0.0180(10)
C32_3 0.0296(13) 0.0298(12) 0.0413(19) 0.0146(12) 0.0058(13) 0.0214(10)
C33_3 0.0389(14) 0.0308(14) 0.0301(17) 0.0214(13) 0.0109(12) 0.0229(11)
C34_3 0.0427(15) 0.0434(19) 0.0232(15) 0.0225(14) 0.0010(12) 0.0195(14)
C35_3 0.0265(12) 0.0370(15) 0.0206(12) 0.0097(11) -0.0121(10) 0.0081(11)
C36_3 0.025(3) 0.026(2) 0.019(3) 0.005(2) -0.004(2) 0.005(2)
C37_3 0.038(3) 0.028(2) 0.013(2) -0.0018(19) -0.0018(19) 0.005(2)
C38_3 0.040(3) 0.024(3) 0.017(3) -0.012(2) 0.004(2) 0.011(2)
C39_3 0.044(2) 0.0138(16) 0.038(2) -0.0112(14) -0.0071(19) 0.0074(14)
C40_3 0.047(4) 0.020(3) 0.047(3) 0.010(2) 0.011(2) 0.015(3)
C41_3 0.046(3) 0.018(2) 0.050(3) 0.021(2) 0.006(2) 0.006(2)
C42_3 0.0501(19) 0.0304(19) 0.047(3) 0.0334(19) 0.017(2) 0.0179(15)
C43_3 0.0630(19) 0.051(2) 0.0406(19) 0.0383(18) 0.0253(16) 0.0216(17)
C44_3 0.053(4) 0.052(4) 0.030(4) 0.029(3) 0.006(3) 0.019(3)
C45_3 0.041(3) 0.041(3) 0.014(2) 0.010(2) 0.011(2) 0.017(3)
C46_3 0.047(2) 0.0498(18) 0.0245(15) 0.0147(14) 0.0247(16) 0.0226(17)
C47_3 0.044(3) 0.035(3) 0.024(2) -0.001(2) 0.014(2) 0.018(2)
C48_3 0.042(3) 0.038(3) 0.035(3) 0.000(2) 0.017(2) 0.024(2)
C49_3 0.028(3) 0.047(3) 0.037(3) 0.012(2) 0.019(2) 0.021(2)
C50_3 0.0178(10) 0.0364(13) 0.0396(17) 0.0146(12) 0.0033(10) 0.0139(9)
C51_3 0.023(4) 0.038(4) 0.037(4) 0.017(4) -0.007(4) 0.001(4)
C52_3 0.0135(10) 0.0399(15) 0.0483(18) 0.0173(13) -0.0005(11) -0.0019(10)
C53_3 0.0244(14) 0.0185(13) 0.052(3) 0.0090(17) -0.0109(17) -0.0084(11)
C54_3 0.038(3) 0.011(2) 0.041(3) 0.005(2) -0.008(2) -0.0064(19)
C55_3 0.031(3) 0.017(2) 0.055(3) 0.025(2) 0.007(3) -0.003(2)
C56_3 0.036(3) 0.039(3) 0.061(4) 0.025(3) 0.019(3) -0.006(3)
C57_3 0.045(3) 0.054(3) 0.040(3) 0.032(3) 0.025(2) 0.004(3)
C58_3 0.044(3) 0.059(3) 0.028(3) 0.026(2) 0.026(2) 0.022(2)
C59_3 0.023(2) 0.054(3) 0.040(3) 0.015(3) 0.020(2) 0.012(2)
C60_3 0.019(2) 0.052(4) 0.049(3) 0.018(3) 0.015(2) -0.001(2)
Cl1 0.0851(5) 0.0505(4) 0.0577(5) 0.0427(3) 0.0538(4) 0.0497(4)
C61 0.0255(10) 0.0312(11) 0.0294(12) 0.0196(10) 0.0172(9) 0.0177(9)
C62 0.0216(10) 0.0369(12) 0.0204(11) 0.0068(9) 0.0045(9) 0.0144(9)
C63 0.0194(10) 0.0246(11) 0.0380(14) 0.0068(10) 0.0112(10) 0.0020(9)
C64 0.0339(12) 0.0339(12) 0.0388(14) 0.0229(11) 0.0210(11) 0.0183(10)
C65 0.0317(12) 0.0421(13) 0.0187(11) 0.0112(10) 0.0056(9) 0.0193(11)
C66 0.0222(10) 0.0231(11) 0.0285(12) 0.0040(9) 0.0058(9) 0.0060(8)
Cl2 0.0886(5) 0.0363(3) 0.0434(4) 0.0298(3) 0.0481(4) 0.0411(4)
C67 0.0320(11) 0.0151(9) 0.0208(10) 0.0084(8) 0.0139(9) 0.0121(8)
C68 0.0165(10) 0.0236(11) 0.0541(16) 0.0211(11) 0.0015(10) -0.0017(8)
C69 0.0354(14) 0.0340(13) 0.0400(15) 0.0202(12) -0.0090(11) 0.0089(11)
C70 0.0449(14) 0.0253(11) 0.0354(14) 0.0201(10) 0.0156(11) 0.0111(10)
C71 0.0236(12) 0.0341(13) 0.0538(17) 0.0238(12) 0.0130(11) -0.0025(10)
C72 0.0253(11) 0.0311(12) 0.0275(12) 0.0089(10) -0.0059(9) 0.0023(9)

loop_
_atom_type_symbol
_atom_type_description
_atom_type_scat_dispersion_real
_atom_type_scat_dispersion_imag
_atom_type_scat_source
C C 0.0033 0.0016 'International Tables Vol C Tables 4.2.6.8 and 6.1.1.4'
H H 0.0000 0.0000 'International Tables Vol C Tables 4.2.6.8 and 6.1.1.4'
Cl Cl 0.1484 0.1585 'International Tables Vol C Tables 4.2.6.8 and 6.1.1.4'

loop_
_geom_angle_atom_site_label_1
_geom_angle_atom_site_label_2
_geom_angle_atom_site_label_3
_geom_angle
C9_1 C1_1 C2_1 119.9(2)
C9_1 C1_1 C5_1 120.2(2)
C2_1 C1_1 C5_1 108.2(2)
C12_1 C2_1 C1_1 120.5(2)
C12_1 C2_1 C3_1 120.0(2)
C1_1 C2_1 C3_1 107.7(2)
C15_1 C3_1 C2_1 120.2(2)
C15_1 C3_1 C4_1 119.5(2)
C2_1 C3_1 C4_1 108.4(2)
C18_1 C4_1 C3_1 120.7(2)
C18_1 C4_1 C5_1 120.0(2)
C3_1 C4_1 C5_1 107.5(2)
C6_1 C5_1 C1_1 120.4(2)
C6_1 C5_1 C4_1 119.7(2)
C1_1 C5_1 C4_1 108.1(2)
C5_1 C6_1 C7_1 119.8(2)
C5_1 C6_1 C20_1 120.2(2)
C7_1 C6_1 C20_1 108.0(2)
C8_1 C7_1 C22_1 120.5(2)
C8_1 C7_1 C6_1 119.6(2)
C22_1 C7_1 C6_1 108.3(2)
C7_1 C8_1 C9_1 120.2(2)
C7_1 C8_1 C25_1 119.4(2)
C9_1 C8_1 C25_1 108.0(2)
C1_1 C9_1 C8_1 119.8(2)
C1_1 C9_1 C10_1 119.9(2)
C8_1 C9_1 C10_1 108.0(2)
C11_1 C10_1 C26_1 120.4(2)
C11_1 C10_1 C9_1 120.1(2)
C26_1 C10_1 C9_1 107.7(2)
C10_1 C11_1 C29_1 120.3(2)
C10_1 C11_1 C12_1 119.8(2)
C29_1 C11_1 C12_1 108.0(2)
C2_1 C12_1 C11_1 119.8(2)
C2_1 C12_1 C13_1 120.1(2)
C11_1 C12_1 C13_1 108.0(2)
C14_1 C13_1 C30_1 120.6(2)
C14_1 C13_1 C12_1 119.7(2)
C30_1 C13_1 C12_1 107.7(2)
C13_1 C14_1 C33_1 119.7(2)
C13_1 C14_1 C15_1 120.1(2)
C33_1 C14_1 C15_1 108.1(2)
C3_1 C15_1 C14_1 120.1(2)
C3_1 C15_1 C16_1 119.9(2)
C14_1 C15_1 C16_1 107.8(2)
C17_1 C16_1 C34_1 120.1(3)
C17_1 C16_1 C15_1 120.0(2)
C34_1 C16_1 C15_1 108.1(2)
C16_1 C17_1 C18_1 120.1(2)
C16_1 C17_1 C37_1 119.8(2)
C18_1 C17_1 C37_1 108.0(2)
C4_1 C18_1 C17_1 119.8(2)
C4_1 C18_1 C19_1 120.5(2)
C17_1 C18_1 C19_1 107.8(2)
C20_1 C19_1 C38_1 119.6(2)
C20_1 C19_1 C18_1 119.7(2)
C38_1 C19_1 C18_1 108.7(2)
C19_1 C20_1 C21_1 120.4(2)
C19_1 C20_1 C6_1 119.9(2)
C21_1 C20_1 C6_1 107.7(2)
C40_1 C21_1 C22_1 120.0(2)
C40_1 C21_1 C20_1 119.6(2)
C22_1 C21_1 C20_1 107.9(2)
C23_1 C22_1 C7_1 119.8(2)
C23_1 C22_1 C21_1 120.3(2)
C7_1 C22_1 C21_1 108.1(2)
C22_1 C23_1 C42_1 119.4(2)
C22_1 C23_1 C24_1 120.2(2)
C42_1 C23_1 C24_1 108.4(2)
C25_1 C24_1 C44_1 120.0(2)
C25_1 C24_1 C23_1 120.2(2)
C44_1 C24_1 C23_1 107.8(2)
C24_1 C25_1 C26_1 120.7(2)
C24_1 C25_1 C8_1 119.9(2)
C26_1 C25_1 C8_1 107.7(2)
C27_1 C26_1 C10_1 119.7(2)
C27_1 C26_1 C25_1 119.6(2)
C10_1 C26_1 C25_1 108.5(2)
C26_1 C27_1 C28_1 119.7(2)
C26_1 C27_1 C45_1 119.9(2)
C28_1 C27_1 C45_1 107.8(2)
C29_1 C28_1 C47_1 120.0(2)
C29_1 C28_1 C27_1 120.5(2)
C47_1 C28_1 C27_1 107.5(2)
C28_1 C29_1 C11_1 119.4(2)
C28_1 C29_1 C30_1 120.1(2)
C11_1 C29_1 C30_1 108.2(2)
C31_1 C30_1 C13_1 119.4(2)
C31_1 C30_1 C29_1 120.2(2)
C13_1 C30_1 C29_1 108.1(2)
C30_1 C31_1 C48_1 119.8(2)
C30_1 C31_1 C32_1 120.5(2)
C48_1 C31_1 C32_1 108.0(2)
C33_1 C32_1 C50_1 119.7(2)
C33_1 C32_1 C31_1 119.8(2)
C50_1 C32_1 C31_1 108.0(2)
C32_1 C33_1 C14_1 120.1(3)
C32_1 C33_1 C34_1 120.3(3)
C14_1 C33_1 C34_1 108.1(2)
C35_1 C34_1 C16_1 120.1(2)
C35_1 C34_1 C33_1 119.8(3)
C16_1 C34_1 C33_1 107.9(2)
C34_1 C35_1 C51_1 119.9(3)
C34_1 C35_1 C36_1 120.3(2)
C51_1 C35_1 C36_1 108.1(2)
C37_1 C36_1 C53_1 119.7(2)
C37_1 C36_1 C35_1 119.4(2)
C53_1 C36_1 C35_1 108.3(2)
C36_1 C37_1 C38_1 119.5(2)
C36_1 C37_1 C17_1 120.3(2)
C38_1 C37_1 C17_1 108.2(2)
C39_1 C38_1 C19_1 120.1(2)
C39_1 C38_1 C37_1 120.9(2)
C19_1 C38_1 C37_1 107.4(2)
C38_1 C39_1 C54_1 119.6(2)
C38_1 C39_1 C40_1 120.4(2)
C54_1 C39_1 C40_1 107.8(2)
C21_1 C40_1 C41_1 119.8(2)
C21_1 C40_1 C39_1 120.0(2)
C41_1 C40_1 C39_1 108.1(2)
C42_1 C41_1 C40_1 120.2(2)
C42_1 C41_1 C55_1 120.0(2)
C40_1 C41_1 C55_1 107.5(2)
C41_1 C42_1 C23_1 120.2(2)
C41_1 C42_1 C43_1 120.5(2)
C23_1 C42_1 C43_1 107.4(2)
C57_1 C43_1 C44_1 119.9(2)
C57_1 C43_1 C42_1 119.6(2)
C44_1 C43_1 C42_1 108.4(2)
C45_1 C44_1 C24_1 119.6(2)
C45_1 C44_1 C43_1 120.6(2)
C24_1 C44_1 C43_1 108.1(2)
C44_1 C45_1 C46_1 119.4(2)
C44_1 C45_1 C27_1 120.3(2)
C46_1 C45_1 C27_1 108.0(2)
C58_1 C46_1 C45_1 120.1(2)
C58_1 C46_1 C47_1 120.3(2)
C45_1 C46_1 C47_1 108.0(2)
C48_1 C47_1 C46_1 119.9(2)
C48_1 C47_1 C28_1 119.8(2)
C46_1 C47_1 C28_1 108.6(2)
C47_1 C48_1 C49_1 120.0(2)
C47_1 C48_1 C31_1 120.0(2)
C49_1 C48_1 C31_1 107.7(2)
C59_1 C49_1 C50_1 119.3(2)
C59_1 C49_1 C48_1 119.9(2)
C50_1 C49_1 C48_1 108.6(2)
C51_1 C50_1 C49_1 120.5(2)
C51_1 C50_1 C32_1 120.0(3)
C49_1 C50_1 C32_1 107.8(2)
C50_1 C51_1 C35_1 120.2(3)
C50_1 C51_1 C52_1 120.3(3)
C35_1 C51_1 C52_1 107.7(2)
C60_1 C52_1 C51_1 119.7(2)
C60_1 C52_1 C53_1 120.0(2)
C51_1 C52_1 C53_1 108.2(2)
C54_1 C53_1 C36_1 120.7(2)
C54_1 C53_1 C52_1 119.5(3)
C36_1 C53_1 C52_1 107.8(2)
C53_1 C54_1 C55_1 120.3(2)
C53_1 C54_1 C39_1 119.5(2)
C55_1 C54_1 C39_1 108.1(2)
C56_1 C55_1 C54_1 120.1(2)
C56_1 C55_1 C41_1 119.7(2)
C54_1 C55_1 C41_1 108.5(2)
C55_1 C56_1 C60_1 120.0(3)
C55_1 C56_1 C57_1 120.1(2)
C60_1 C56_1 C57_1 107.9(2)
C43_1 C57_1 C56_1 120.1(2)
C43_1 C57_1 C58_1 119.5(2)
C56_1 C57_1 C58_1 108.3(2)
C46_1 C58_1 C59_1 120.1(2)
C46_1 C58_1 C57_1 120.5(2)
C59_1 C58_1 C57_1 107.8(2)
C49_1 C59_1 C58_1 119.9(2)
C49_1 C59_1 C60_1 120.4(2)
C58_1 C59_1 C60_1 107.8(2)
C52_1 C60_1 C56_1 120.2(2)
C52_1 C60_1 C59_1 119.8(2)
C56_1 C60_1 C59_1 108.2(2)
C9_2 C1_2 C5_2 120.9
C9_2 C1_2 C2_2 118.3
C5_2 C1_2 C2_2 107.3
C12_2 C2_2 C3_2 119.1
C12_2 C2_2 C1_2 120.2
C3_2 C2_2 C1_2 109.3
C15_2 C3_2 C2_2 121.7
C15_2 C3_2 C4_2 119.0
C2_2 C3_2 C4_2 106.8
C18_2 C4_2 C5_2 119.4
C18_2 C4_2 C3_2 119.8
C5_2 C4_2 C3_2 108.1
C6_2 C5_2 C1_2 119.8
C6_2 C5_2 C4_2 120.4
C1_2 C5_2 C4_2 108.6
C5_2 C6_2 C7_2 120.8
C5_2 C6_2 C20_2 120.3
C7_2 C6_2 C20_2 107.4
C8_2 C7_2 C22_2 119.5
C8_2 C7_2 C6_2 119.4
C22_2 C7_2 C6_2 108.8
C7_2 C8_2 C25_2 119.4
C7_2 C8_2 C9_2 119.9
C25_2 C8_2 C9_2 108.3
C1_2 C9_2 C10_2 122.5
C1_2 C9_2 C8_2 119.2
C10_2 C9_2 C8_2 107.6
C9_2 C10_2 C11_2 118.8
C9_2 C10_2 C26_2 109.4
C11_2 C10_2 C26_2 119.1
C10_2 C11_2 C12_2 120.2
C10_2 C11_2 C29_2 119.8
C12_2 C11_2 C29_2 107.9
C2_2 C12_2 C11_2 119.9
C2_2 C12_2 C13_2 119.4
C11_2 C12_2 C13_2 107.9
C14_2 C13_2 C30_2 120.3
C14_2 C13_2 C12_2 120.5
C30_2 C13_2 C12_2 108.1
C13_2 C14_2 C33_2 119.9
C13_2 C14_2 C15_2 119.3
C33_2 C14_2 C15_2 108.8
C3_2 C15_2 C16_2 121.6
C3_2 C15_2 C14_2 119.9
C16_2 C15_2 C14_2 106.8
C17_2 C16_2 C15_2 119.7
C17_2 C16_2 C34_2 120.0
C15_2 C16_2 C34_2 108.3
C16_2 C17_2 C18_2 120.4
C16_2 C17_2 C37_2 120.6
C18_2 C17_2 C37_2 108.0
C4_2 C18_2 C17_2 119.5
C4_2 C18_2 C19_2 120.2
C17_2 C18_2 C19_2 108.1
C20_2 C19_2 C38_2 120.7
C20_2 C19_2 C18_2 119.6
C38_2 C19_2 C18_2 108.6
C19_2 C20_2 C21_2 119.2
C19_2 C20_2 C6_2 120.0
C21_2 C20_2 C6_2 108.4
C40_2 C21_2 C20_2 121.0
C40_2 C21_2 C22_2 119.9
C20_2 C21_2 C22_2 108.2
C23_2 C22_2 C7_2 120.6
C23_2 C22_2 C21_2 119.8
C7_2 C22_2 C21_2 107.2
C22_2 C23_2 C42_2 119.7
C22_2 C23_2 C24_2 119.1
C42_2 C23_2 C24_2 109.4
C25_2 C24_2 C23_2 120.3
C25_2 C24_2 C44_2 121.1
C23_2 C24_2 C44_2 106.5
C24_2 C25_2 C8_2 121.1
C24_2 C25_2 C26_2 119.5
C8_2 C25_2 C26_2 107.4
C27_2 C26_2 C10_2 120.8
C27_2 C26_2 C25_2 120.5
C10_2 C26_2 C25_2 107.4
C26_2 C27_2 C28_2 120.4
C26_2 C27_2 C45_2 119.9
C28_2 C27_2 C45_2 107.4
C29_2 C28_2 C27_2 120.0
C29_2 C28_2 C47_2 119.8
C27_2 C28_2 C47_2 109.0
C28_2 C29_2 C30_2 120.2
C28_2 C29_2 C11_2 119.9
C30_2 C29_2 C11_2 108.0
C31_2 C30_2 C13_2 119.5
C31_2 C30_2 C29_2 120.5
C13_2 C30_2 C29_2 108.1
C30_2 C31_2 C32_2 120.3
C30_2 C31_2 C48_2 119.1
C32_2 C31_2 C48_2 107.9
C33_2 C32_2 C31_2 119.8
C33_2 C32_2 C50_2 119.7
C31_2 C32_2 C50_2 109.2
C32_2 C33_2 C34_2 120.2
C32_2 C33_2 C14_2 120.2
C34_2 C33_2 C14_2 107.8
C35_2 C34_2 C33_2 120.3
C35_2 C34_2 C16_2 119.7
C33_2 C34_2 C16_2 108.3
C34_2 C35_2 C36_2 120.1
C34_2 C35_2 C51_2 119.5
C36_2 C35_2 C51_2 107.6
C37_2 C36_2 C35_2 120.1
C37_2 C36_2 C53_2 119.6
C35_2 C36_2 C53_2 108.2
C36_2 C37_2 C17_2 119.5
C36_2 C37_2 C38_2 119.9
C17_2 C37_2 C38_2 107.4
C39_2 C38_2 C19_2 120.0
C39_2 C38_2 C37_2 119.6
C19_2 C38_2 C37_2 107.9
C38_2 C39_2 C54_2 119.5
C38_2 C39_2 C40_2 119.3
C54_2 C39_2 C40_2 109.1
C21_2 C40_2 C39_2 119.9
C21_2 C40_2 C41_2 120.8
C39_2 C40_2 C41_2 107.0
C42_2 C41_2 C55_2 121.0
C42_2 C41_2 C40_2 118.5
C55_2 C41_2 C40_2 108.6
C41_2 C42_2 C23_2 121.4
C41_2 C42_2 C43_2 118.6
C23_2 C42_2 C43_2 107.3
C57_2 C43_2 C44_2 121.6
C57_2 C43_2 C42_2 119.5
C44_2 C43_2 C42_2 107.6
C45_2 C44_2 C43_2 119.0
C45_2 C44_2 C24_2 119.3
C43_2 C44_2 C24_2 109.1
C44_2 C45_2 C27_2 119.7
C44_2 C45_2 C46_2 119.0
C27_2 C45_2 C46_2 108.9
C58_2 C46_2 C45_2 120.9
C58_2 C46_2 C47_2 120.3
C45_2 C46_2 C47_2 107.1
C48_2 C47_2 C28_2 120.4
C48_2 C47_2 C46_2 119.0
C28_2 C47_2 C46_2 107.6
C47_2 C48_2 C49_2 120.8
C47_2 C48_2 C31_2 120.0
C49_2 C48_2 C31_2 107.3
C59_2 C49_2 C48_2 120.1
C59_2 C49_2 C50_2 119.3
C48_2 C49_2 C50_2 109.1
C51_2 C50_2 C32_2 120.5
C51_2 C50_2 C49_2 119.4
C32_2 C50_2 C49_2 106.5
C50_2 C51_2 C52_2 120.6
C50_2 C51_2 C35_2 119.8
C52_2 C51_2 C35_2 109.0
C60_2 C52_2 C51_2 120.8
C60_2 C52_2 C53_2 118.6
C51_2 C52_2 C53_2 107.5
C54_2 C53_2 C36_2 120.2
C54_2 C53_2 C52_2 121.0
C36_2 C53_2 C52_2 107.7
C53_2 C54_2 C39_2 121.2
C53_2 C54_2 C55_2 119.3
C39_2 C54_2 C55_2 106.9
C56_2 C55_2 C41_2 121.1
C56_2 C55_2 C54_2 119.8
C41_2 C55_2 C54_2 108.5
C55_2 C56_2 C60_2 120.6
C55_2 C56_2 C57_2 118.6
C60_2 C56_2 C57_2 107.6
C43_2 C57_2 C58_2 119.1
C43_2 C57_2 C56_2 121.1
C58_2 C57_2 C56_2 108.1
C46_2 C58_2 C57_2 120.4
C46_2 C58_2 C59_2 120.6
C57_2 C58_2 C59_2 107.5
C49_2 C59_2 C60_2 120.4
C49_2 C59_2 C58_2 119.1
C60_2 C59_2 C58_2 108.1
C52_2 C60_2 C59_2 119.4
C52_2 C60_2 C56_2 120.7
C59_2 C60_2 C56_2 108.7
C9_3 C1_3 C5_3 120.9
C9_3 C1_3 C2_3 118.3
C5_3 C1_3 C2_3 107.3
C12_3 C2_3 C3_3 119.1
C12_3 C2_3 C1_3 120.2
C3_3 C2_3 C1_3 109.3
C15_3 C3_3 C2_3 121.7
C15_3 C3_3 C4_3 119.0
C2_3 C3_3 C4_3 106.8
C18_3 C4_3 C5_3 119.4
C18_3 C4_3 C3_3 119.8
C5_3 C4_3 C3_3 108.1
C6_3 C5_3 C1_3 119.8
C6_3 C5_3 C4_3 120.4
C1_3 C5_3 C4_3 108.6
C5_3 C6_3 C7_3 120.8
C5_3 C6_3 C20_3 120.3
C7_3 C6_3 C20_3 107.4
C8_3 C7_3 C22_3 119.5
C8_3 C7_3 C6_3 119.3
C22_3 C7_3 C6_3 108.8
C7_3 C8_3 C25_3 119.5
C7_3 C8_3 C9_3 119.9
C25_3 C8_3 C9_3 108.3
C1_3 C9_3 C10_3 122.5
C1_3 C9_3 C8_3 119.2
C10_3 C9_3 C8_3 107.5
C9_3 C10_3 C11_3 118.8
C9_3 C10_3 C26_3 109.4
C11_3 C10_3 C26_3 119.1
C10_3 C11_3 C12_3 120.2
C10_3 C11_3 C29_3 119.8
C12_3 C11_3 C29_3 107.9
C2_3 C12_3 C11_3 119.9
C2_3 C12_3 C13_3 119.4
C11_3 C12_3 C13_3 108.0
C14_3 C13_3 C30_3 120.3
C14_3 C13_3 C12_3 120.5
C30_3 C13_3 C12_3 108.1
C13_3 C14_3 C33_3 119.9
C13_3 C14_3 C15_3 119.3
C33_3 C14_3 C15_3 108.8
C3_3 C15_3 C16_3 121.6
C3_3 C15_3 C14_3 119.9
C16_3 C15_3 C14_3 106.8
C17_3 C16_3 C15_3 119.7
C17_3 C16_3 C34_3 120.0
C15_3 C16_3 C34_3 108.3
C16_3 C17_3 C18_3 120.4
C16_3 C17_3 C37_3 120.6
C18_3 C17_3 C37_3 108.0
C4_3 C18_3 C17_3 119.5
C4_3 C18_3 C19_3 120.2
C17_3 C18_3 C19_3 108.0
C20_3 C19_3 C38_3 120.7
C20_3 C19_3 C18_3 119.6
C38_3 C19_3 C18_3 108.6
C19_3 C20_3 C21_3 119.2
C19_3 C20_3 C6_3 120.0
C21_3 C20_3 C6_3 108.4
C40_3 C21_3 C20_3 121.0
C40_3 C21_3 C22_3 119.9
C20_3 C21_3 C22_3 108.2
C23_3 C22_3 C7_3 120.6
C23_3 C22_3 C21_3 119.8
C7_3 C22_3 C21_3 107.2
C22_3 C23_3 C42_3 119.7
C22_3 C23_3 C24_3 119.1
C42_3 C23_3 C24_3 109.4
C25_3 C24_3 C23_3 120.3
C25_3 C24_3 C44_3 121.1
C23_3 C24_3 C44_3 106.6
C24_3 C25_3 C8_3 121.1
C24_3 C25_3 C26_3 119.5
C8_3 C25_3 C26_3 107.4
C27_3 C26_3 C10_3 120.8
C27_3 C26_3 C25_3 120.5
C10_3 C26_3 C25_3 107.4
C26_3 C27_3 C28_3 120.4
C26_3 C27_3 C45_3 119.9
C28_3 C27_3 C45_3 107.4
C29_3 C28_3 C27_3 120.1
C29_3 C28_3 C47_3 119.8
C27_3 C28_3 C47_3 109.0
C28_3 C29_3 C30_3 120.2
C28_3 C29_3 C11_3 119.9
C30_3 C29_3 C11_3 108.0
C31_3 C30_3 C13_3 119.5
C31_3 C30_3 C29_3 120.5
C13_3 C30_3 C29_3 108.1
C30_3 C31_3 C32_3 120.3
C30_3 C31_3 C48_3 119.1
C32_3 C31_3 C48_3 107.9
C33_3 C32_3 C31_3 119.8
C33_3 C32_3 C50_3 119.7
C31_3 C32_3 C50_3 109.2
C32_3 C33_3 C34_3 120.2
C32_3 C33_3 C14_3 120.2
C34_3 C33_3 C14_3 107.8
C35_3 C34_3 C33_3 120.3
C35_3 C34_3 C16_3 119.7
C33_3 C34_3 C16_3 108.4
C34_3 C35_3 C36_3 120.1
C34_3 C35_3 C51_3 119.5
C36_3 C35_3 C51_3 107.6
C37_3 C36_3 C35_3 120.1
C37_3 C36_3 C53_3 119.6
C35_3 C36_3 C53_3 108.1
C36_3 C37_3 C17_3 119.5
C36_3 C37_3 C38_3 119.9
C17_3 C37_3 C38_3 107.4
C39_3 C38_3 C19_3 120.0
C39_3 C38_3 C37_3 119.6
C19_3 C38_3 C37_3 107.9
C38_3 C39_3 C54_3 119.5
C38_3 C39_3 C40_3 119.3
C54_3 C39_3 C40_3 109.1
C21_3 C40_3 C39_3 119.9
C21_3 C40_3 C41_3 120.8
C39_3 C40_3 C41_3 107.0
C42_3 C41_3 C55_3 121.0
C42_3 C41_3 C40_3 118.4
C55_3 C41_3 C40_3 108.6
C41_3 C42_3 C23_3 121.4
C41_3 C42_3 C43_3 118.6
C23_3 C42_3 C43_3 107.3
C57_3 C43_3 C44_3 121.6
C57_3 C43_3 C42_3 119.5
C44_3 C43_3 C42_3 107.6
C45_3 C44_3 C43_3 119.0
C45_3 C44_3 C24_3 119.3
C43_3 C44_3 C24_3 109.1
C44_3 C45_3 C27_3 119.7
C44_3 C45_3 C46_3 119.0
C27_3 C45_3 C46_3 108.9
C58_3 C46_3 C45_3 120.9
C58_3 C46_3 C47_3 120.3
C45_3 C46_3 C47_3 107.1
C48_3 C47_3 C28_3 120.4
C48_3 C47_3 C46_3 119.0
C28_3 C47_3 C46_3 107.6
C47_3 C48_3 C49_3 120.8
C47_3 C48_3 C31_3 119.9
C49_3 C48_3 C31_3 107.3
C59_3 C49_3 C48_3 120.1
C59_3 C49_3 C50_3 119.3
C48_3 C49_3 C50_3 109.1
C51_3 C50_3 C32_3 120.5
C51_3 C50_3 C49_3 119.4
C32_3 C50_3 C49_3 106.5
C50_3 C51_3 C52_3 120.6
C50_3 C51_3 C35_3 119.8
C52_3 C51_3 C35_3 109.0
C60_3 C52_3 C51_3 120.8
C60_3 C52_3 C53_3 118.6
C51_3 C52_3 C53_3 107.5
C54_3 C53_3 C36_3 120.2
C54_3 C53_3 C52_3 121.0
C36_3 C53_3 C52_3 107.7
C53_3 C54_3 C39_3 121.2
C53_3 C54_3 C55_3 119.3
C39_3 C54_3 C55_3 106.9
C56_3 C55_3 C41_3 121.1
C56_3 C55_3 C54_3 119.8
C41_3 C55_3 C54_3 108.5
C55_3 C56_3 C60_3 120.6
C55_3 C56_3 C57_3 118.6
C60_3 C56_3 C57_3 107.6
C43_3 C57_3 C58_3 119.1
C43_3 C57_3 C56_3 121.1
C58_3 C57_3 C56_3 108.1
C46_3 C58_3 C57_3 120.4
C46_3 C58_3 C59_3 120.6
C57_3 C58_3 C59_3 107.5
C49_3 C59_3 C60_3 120.4
C49_3 C59_3 C58_3 119.1
C60_3 C59_3 C58_3 108.1
C52_3 C60_3 C59_3 119.4
C52_3 C60_3 C56_3 120.7
C59_3 C60_3 C56_3 108.7
C62 C61 C66 122.8
C62 C61 Cl1 119.8
C66 C61 Cl1 117.3
C61 C62 C63 118.9
C61 C62 H62 120.5
C63 C62 H62 120.5
C64 C63 C62 119.9
C64 C63 H63 120.1
C62 C63 H63 120.1
C63 C64 C65 119.8
C63 C64 H64 120.1
C65 C64 H64 120.1
C66 C65 C64 121.4
C66 C65 H65 119.3
C64 C65 H65 119.3
C61 C66 C65 117.2
C61 C66 H66 121.4
C65 C66 H66 121.4
C72 C67 C68 122.6
C72 C67 Cl2 120.1
C68 C67 Cl2 117.2
C69 C68 C67 117.6
C69 C68 H68 121.2
C67 C68 H68 121.2
C68 C69 C70 120.4
C68 C69 H69 119.8
C70 C69 H69 119.8
C71 C70 C69 120.1
C71 C70 H70 120.0
C69 C70 H70 120.0
C70 C71 C72 120.6
C70 C71 H71 119.7
C72 C71 H71 119.7
C67 C72 C71 118.6
C67 C72 H72 120.7
C71 C72 H72 120.7

loop_
_geom_bond_atom_site_label_1
_geom_bond_atom_site_label_2
_geom_bond_distance
C1_1 C9_1 1.380(4)
C1_1 C2_1 1.452(4)
C1_1 C5_1 1.452(3)
C2_1 C12_1 1.388(4)
C2_1 C3_1 1.454(4)
C3_1 C15_1 1.383(4)
C3_1 C4_1 1.455(4)
C4_1 C18_1 1.379(4)
C4_1 C5_1 1.457(3)
C5_1 C6_1 1.386(3)
C6_1 C7_1 1.448(3)
C6_1 C20_1 1.454(3)
C7_1 C8_1 1.405(3)
C7_1 C22_1 1.441(4)
C8_1 C9_1 1.447(4)
C8_1 C25_1 1.455(4)
C9_1 C10_1 1.461(4)
C10_1 C11_1 1.390(4)
C10_1 C26_1 1.441(4)
C11_1 C29_1 1.440(4)
C11_1 C12_1 1.451(4)
C12_1 C13_1 1.453(4)
C13_1 C14_1 1.397(4)
C13_1 C30_1 1.448(4)
C14_1 C33_1 1.443(4)
C14_1 C15_1 1.451(4)
C15_1 C16_1 1.456(4)
C16_1 C17_1 1.388(4)
C16_1 C34_1 1.441(4)
C17_1 C18_1 1.446(3)
C17_1 C37_1 1.456(4)
C18_1 C19_1 1.450(4)
C19_1 C20_1 1.388(3)
C19_1 C38_1 1.450(3)
C20_1 C21_1 1.453(3)
C21_1 C40_1 1.384(3)
C21_1 C22_1 1.452(3)
C22_1 C23_1 1.388(3)
C23_1 C42_1 1.452(4)
C23_1 C24_1 1.454(4)
C24_1 C25_1 1.386(4)
C24_1 C44_1 1.448(4)
C25_1 C26_1 1.453(4)
C26_1 C27_1 1.383(4)
C27_1 C28_1 1.458(4)
C27_1 C45_1 1.460(4)
C28_1 C29_1 1.382(4)
C28_1 C47_1 1.451(4)
C29_1 C30_1 1.450(4)
C30_1 C31_1 1.383(4)
C31_1 C48_1 1.451(4)
C31_1 C32_1 1.458(4)
C32_1 C33_1 1.388(4)
C32_1 C50_1 1.450(4)
C33_1 C34_1 1.456(4)
C34_1 C35_1 1.389(4)
C35_1 C51_1 1.446(4)
C35_1 C36_1 1.453(4)
C36_1 C37_1 1.386(4)
C36_1 C53_1 1.437(4)
C37_1 C38_1 1.453(3)
C38_1 C39_1 1.377(4)
C39_1 C54_1 1.445(3)
C39_1 C40_1 1.451(3)
C40_1 C41_1 1.446(4)
C41_1 C42_1 1.387(4)
C41_1 C55_1 1.450(3)
C42_1 C43_1 1.454(4)
C43_1 C57_1 1.386(4)
C43_1 C44_1 1.449(4)
C44_1 C45_1 1.393(4)
C45_1 C46_1 1.446(4)
C46_1 C58_1 1.383(4)
C46_1 C47_1 1.448(4)
C47_1 C48_1 1.393(4)
C48_1 C49_1 1.450(4)
C49_1 C59_1 1.393(4)
C49_1 C50_1 1.448(4)
C50_1 C51_1 1.394(4)
C51_1 C52_1 1.451(4)
C52_1 C60_1 1.388(4)
C52_1 C53_1 1.455(4)
C53_1 C54_1 1.397(4)
C54_1 C55_1 1.437(4)
C55_1 C56_1 1.395(4)
C56_1 C60_1 1.442(4)
C56_1 C57_1 1.456(4)
C57_1 C58_1 1.457(4)
C58_1 C59_1 1.451(4)
C59_1 C60_1 1.466(4)
C1_2 C9_2 1.3949
C1_2 C5_2 1.4418
C1_2 C2_2 1.4662
C2_2 C12_2 1.3952
C2_2 C3_2 1.4449
C3_2 C15_2 1.3650
C3_2 C4_2 1.4719
C4_2 C18_2 1.3957
C4_2 C5_2 1.4565
C5_2 C6_2 1.3696
C6_2 C7_2 1.4562
C6_2 C20_2 1.4565
C7_2 C8_2 1.3983
C7_2 C22_2 1.4496
C8_2 C25_2 1.4392
C8_2 C9_2 1.4541
C9_2 C10_2 1.4192
C10_2 C11_2 1.4208
C10_2 C26_2 1.4363
C11_2 C12_2 1.4442
C11_2 C29_2 1.4557
C12_2 C13_2 1.4555
C13_2 C14_2 1.3925
C13_2 C30_2 1.4444
C14_2 C33_2 1.4387
C14_2 C15_2 1.4506
C15_2 C16_2 1.4445
C16_2 C17_2 1.3752
C16_2 C34_2 1.4454
C17_2 C18_2 1.4524
C17_2 C37_2 1.4546
C18_2 C19_2 1.4535
C19_2 C20_2 1.3893
C19_2 C38_2 1.4358
C20_2 C21_2 1.4450
C21_2 C40_2 1.3735
C21_2 C22_2 1.4689
C22_2 C23_2 1.3857
C23_2 C42_2 1.4452
C23_2 C24_2 1.4564
C24_2 C25_2 1.3653
C24_2 C44_2 1.4566
C25_2 C26_2 1.4592
C26_2 C27_2 1.3884
C27_2 C28_2 1.4437
C27_2 C45_2 1.4495
C28_2 C29_2 1.3909
C28_2 C47_2 1.4539
C29_2 C30_2 1.4472
C30_2 C31_2 1.3992
C31_2 C32_2 1.4367
C31_2 C48_2 1.4687
C32_2 C33_2 1.3992
C32_2 C50_2 1.4514
C33_2 C34_2 1.4308
C34_2 C35_2 1.4061
C35_2 C36_2 1.4350
C35_2 C51_2 1.4579
C36_2 C37_2 1.3935
C36_2 C53_2 1.4594
C37_2 C38_2 1.4746
C38_2 C39_2 1.3994
C39_2 C54_2 1.4484
C39_2 C40_2 1.4572
C40_2 C41_2 1.4642
C41_2 C42_2 1.3904
C41_2 C55_2 1.4330
C42_2 C43_2 1.4677
C43_2 C57_2 1.3823
C43_2 C44_2 1.4466
C44_2 C45_2 1.4062
C45_2 C46_2 1.4594
C46_2 C58_2 1.3697
C46_2 C47_2 1.4634
C47_2 C48_2 1.3888
C48_2 C49_2 1.4360
C49_2 C59_2 1.4012
C49_2 C50_2 1.4663
C50_2 C51_2 1.3808
C51_2 C52_2 1.4283
C52_2 C60_2 1.3940
C52_2 C53_2 1.4602
C53_2 C54_2 1.3753
C54_2 C55_2 1.4735
C55_2 C56_2 1.3743
C56_2 C60_2 1.4381
C56_2 C57_2 1.4580
C57_2 C58_2 1.4463
C58_2 C59_2 1.4561
C59_2 C60_2 1.4374
C1_3 C9_3 1.3950
C1_3 C5_3 1.4419
C1_3 C2_3 1.4661
C2_3 C12_3 1.3954
C2_3 C3_3 1.4448
C3_3 C15_3 1.3652
C3_3 C4_3 1.4719
C4_3 C18_3 1.3957
C4_3 C5_3 1.4564
C5_3 C6_3 1.3696
C6_3 C7_3 1.4563
C6_3 C20_3 1.4567
C7_3 C8_3 1.3983
C7_3 C22_3 1.4494
C8_3 C25_3 1.4389
C8_3 C9_3 1.4543
C9_3 C10_3 1.4192
C10_3 C11_3 1.4207
C10_3 C26_3 1.4363
C11_3 C12_3 1.4441
C11_3 C29_3 1.4558
C12_3 C13_3 1.4555
C13_3 C14_3 1.3927
C13_3 C30_3 1.4442
C14_3 C33_3 1.4386
C14_3 C15_3 1.4507
C15_3 C16_3 1.4444
C16_3 C17_3 1.3752
C16_3 C34_3 1.4452
C17_3 C18_3 1.4525
C17_3 C37_3 1.4546
C18_3 C19_3 1.4537
C19_3 C20_3 1.3892
C19_3 C38_3 1.4357
C20_3 C21_3 1.4450
C21_3 C40_3 1.3735
C21_3 C22_3 1.4687
C22_3 C23_3 1.3860
C23_3 C42_3 1.4454
C23_3 C24_3 1.4564
C24_3 C25_3 1.3653
C24_3 C44_3 1.4566
C25_3 C26_3 1.4594
C26_3 C27_3 1.3884
C27_3 C28_3 1.4438
C27_3 C45_3 1.4496
C28_3 C29_3 1.3903
C28_3 C47_3 1.4540
C29_3 C30_3 1.4474
C30_3 C31_3 1.3992
C31_3 C32_3 1.4368
C31_3 C48_3 1.4691
C32_3 C33_3 1.3990
C32_3 C50_3 1.4516
C33_3 C34_3 1.4308
C34_3 C35_3 1.4063
C35_3 C36_3 1.4348
C35_3 C51_3 1.4575
C36_3 C37_3 1.3934
C36_3 C53_3 1.4595
C37_3 C38_3 1.4744
C38_3 C39_3 1.3995
C39_3 C54_3 1.4484
C39_3 C40_3 1.4576
C40_3 C41_3 1.4643
C41_3 C42_3 1.3903
C41_3 C55_3 1.4331
C42_3 C43_3 1.4676
C43_3 C57_3 1.3823
C43_3 C44_3 1.4466
C44_3 C45_3 1.4060
C45_3 C46_3 1.4593
C46_3 C58_3 1.3697
C46_3 C47_3 1.4637
C47_3 C48_3 1.3888
C48_3 C49_3 1.4360
C49_3 C59_3 1.4013
C49_3 C50_3 1.4661
C50_3 C51_3 1.3809
C51_3 C52_3 1.4282
C52_3 C60_3 1.3943
C52_3 C53_3 1.4600
C53_3 C54_3 1.3754
C54_3 C55_3 1.4735
C55_3 C56_3 1.3743
C56_3 C60_3 1.4381
C56_3 C57_3 1.4580
C57_3 C58_3 1.4463
C58_3 C59_3 1.4561
C59_3 C60_3 1.4375
Cl1 C61 1.7506
C61 C62 1.3778
C61 C66 1.3846
C62 C63 1.4012
C62 H62 0.9500
C63 C64 1.3749
C63 H63 0.9500
C64 C65 1.3980
C64 H64 0.9500
C65 C66 1.3910
C65 H65 0.9500
C66 H66 0.9500
Cl2 C67 1.7491
C67 C72 1.3463
C67 C68 1.3973
C68 C69 1.3803
C68 H68 0.9500
C69 C70 1.3960
C69 H69 0.9500
C70 C71 1.3499
C70 H70 0.9500
C71 C72 1.4026
C71 H71 0.9500
C72 H72 0.9500
